data_4065523
loop_
_publ_author_name
'Kameo, Hajime'
'Nakajima, Yumiko'
'Namura, Kyo'
'Suzuki, Hiroharu'

_publ_section_title
;
 Heterometallic Effects in Nitrogen--Hydrogen Bond Cleavage by Trinuclear
 Mixed-Metal Polyhydrido Clusters Containing Ruthenium and Osmium
;
_journal_issue 24
_journal_name_full Organometallics
_journal_page_first 6703
_journal_paper_doi 10.1021/om200901j
_journal_volume 30
_journal_year 2011
_chemical_formula_sum 'C30 H46 O2 Os2 Ru'
_chemical_formula_weight 920.14
_chemical_name_systematic
;
 ?
;
_space_group_IT_number 148
_symmetry_cell_setting trigonal
_symmetry_space_group_name_Hall '-R 3'
_symmetry_space_group_name_H-M 'R -3 :H'
_atom_sites_solution_hydrogens geom
_atom_sites_solution_primary direct
_atom_sites_solution_secondary difmap
_audit_creation_method SHELXL-97
_cell_angle_alpha 90.00
_cell_angle_beta 90.00
_cell_angle_gamma 120.00
_cell_formula_units_Z 6
_cell_length_a 18.451(4)
_cell_length_b 18.451(4)
_cell_length_c 15.731(4)
_cell_measurement_reflns_used 11985
_cell_measurement_temperature 173(2)
_cell_measurement_theta_max 25.01
_cell_measurement_theta_min 3.61
_cell_volume 4638.0(18)
_computing_cell_refinement PROCESS-AUTO
_computing_data_collection 'PROCESS-AUTO (Rigaku, 1998)'
_computing_data_reduction 'SHELXS-97 (Sheldrick, 1990)'
_computing_molecular_graphics 'ORTEX (P.McArdle, 1995)'
_computing_publication_material SHELXL-97
_computing_structure_refinement 'SHELXL-97 (Sheldrick, 1997)'
_computing_structure_solution SHELXS-97
_diffrn_ambient_temperature 173(2)
_diffrn_detector_area_resol_mean 10
_diffrn_measured_fraction_theta_full 0.992
_diffrn_measured_fraction_theta_max 0.992
_diffrn_measurement_device_type 'Rigaku R-AXIS RAPID Imaging Plate'
_diffrn_measurement_method \w
_diffrn_radiation_monochromator graphite
_diffrn_radiation_source 'Rigaku Rotating Anode Ultrax18'
_diffrn_radiation_type MoK\a
_diffrn_radiation_wavelength 0.71069
_diffrn_reflns_av_R_equivalents 0.0291
_diffrn_reflns_av_sigmaI/netI 0.0184
_diffrn_reflns_limit_h_max 18
_diffrn_reflns_limit_h_min 0
_diffrn_reflns_limit_k_max 18
_diffrn_reflns_limit_k_min 0
_diffrn_reflns_limit_l_max 18
_diffrn_reflns_limit_l_min -18
_diffrn_reflns_number 11985
_diffrn_reflns_theta_full 25.01
_diffrn_reflns_theta_max 25.01
_diffrn_reflns_theta_min 3.61
_exptl_absorpt_coefficient_mu 8.704
_exptl_absorpt_correction_T_max 1.0000
_exptl_absorpt_correction_T_min 0.5847
_exptl_absorpt_correction_type empirical
_exptl_crystal_colour green
_exptl_crystal_density_diffrn 1.977
_exptl_crystal_density_meas ?
_exptl_crystal_density_method 'not measured'
_exptl_crystal_description needle
_exptl_crystal_F_000 2628
_exptl_crystal_size_max 0.100
_exptl_crystal_size_mid 0.020
_exptl_crystal_size_min 0.020
_refine_diff_density_max 1.282
_refine_diff_density_min -0.550
_refine_diff_density_rms 0.142
_refine_ls_extinction_method none
_refine_ls_goodness_of_fit_ref 1.104
_refine_ls_hydrogen_treatment mixed
_refine_ls_matrix_type full
_refine_ls_number_parameters 111
_refine_ls_number_reflns 1800
_refine_ls_number_restraints 0
_refine_ls_restrained_S_all 1.104
_refine_ls_R_factor_all 0.0266
_refine_ls_R_factor_gt 0.0240
_refine_ls_shift/su_max 0.022
_refine_ls_shift/su_mean 0.001
_refine_ls_structure_factor_coef Fsqd
_refine_ls_weighting_details 'calc w=1/[\s^2^(Fo^2^)+(0.0373P)^2^+21.9840P] where P=(Fo^2^+2Fc^2^)/3'
_refine_ls_weighting_scheme calc
_refine_ls_wR_factor_gt 0.0627
_refine_ls_wR_factor_ref 0.0639
_reflns_number_gt 1662
_reflns_number_total 1811
_reflns_threshold_expression >2sigma(I)
_cod_data_source_file om200901j_si_001.cif
_cod_data_source_block 11
_cod_depositor_comments
;
The following automatic conversions were performed:

'_symmetry_cell_setting' value 'Trigonal' changed to 'trigonal'
according to /home/saulius/struct/CIF-dictionaries/cif_core.dic
dictionary named 'cif_core.dic' version 2.4.1 from
2010-06-29.

'_exptl_absorpt_correction_type' value 'Empirical'
changed to 'empirical' according to
/home/saulius/struct/CIF-dictionaries/cif_core.dic dictionary named
'cif_core.dic' version 2.4.1 from 2010-06-29.

Automatic conversion script
Id: cif_fix_values 1715 2011-07-08 13:25:40Z adriana 

The following automatic conversions were performed:

'_exptl_crystal_density_meas' value 'not measured' was changed to '?'
- the value is perceived as not measured.

Automatic conversion script
Id: cif_fix_values 3008 2015-01-20 13:52:24Z robertas 
;
_cod_original_cell_volume 4637.6(18)
_cod_original_sg_symbol_H-M R-3
_cod_database_code 4065523

loop_
_symmetry_equiv_pos_as_xyz
'x, y, z'
'-y, x-y, z'
'-x+y, -x, z'
'x+2/3, y+1/3, z+1/3'
'-y+2/3, x-y+1/3, z+1/3'
'-x+y+2/3, -x+1/3, z+1/3'
'x+1/3, y+2/3, z+2/3'
'-y+1/3, x-y+2/3, z+2/3'
'-x+y+1/3, -x+2/3, z+2/3'
'-x, -y, -z'
'y, -x+y, -z'
'x-y, x, -z'
'-x+2/3, -y+1/3, -z+1/3'
'y+2/3, -x+y+1/3, -z+1/3'
'x-y+2/3, x+1/3, -z+1/3'
'-x+1/3, -y+2/3, -z+2/3'
'y+1/3, -x+y+2/3, -z+2/3'
'x-y+1/3, x+2/3, -z+2/3'

loop_
_atom_site_label
_atom_site_type_symbol
_atom_site_fract_x
_atom_site_fract_y
_atom_site_fract_z
_atom_site_U_iso_or_equiv
_atom_site_adp_type
_atom_site_occupancy
_atom_site_symmetry_multiplicity
_atom_site_calc_flag
_atom_site_refinement_flags
Os1 Os 0.698296(13) 0.430272(13) 0.088582(13) 0.02739(11) Uani 0.67 1 d P
Ru1 Ru 0.698296(13) 0.430272(13) 0.088582(13) 0.02739(11) Uani 0.33 1 d P
O1 O 0.6667 0.3333 0.1681(3) 0.0267(11) Uani 1 3 d S
O2 O 0.6667 0.3333 0.0083(3) 0.0259(11) Uani 1 3 d S
C1 C 0.7983(3) 0.5529(3) 0.1272(3) 0.0377(11) Uani 1 1 d .
C2 C 0.7875(3) 0.5493(3) 0.0360(3) 0.0373(11) Uani 1 1 d .
C3 C 0.7049(3) 0.5361(3) 0.0194(3) 0.0403(12) Uani 1 1 d .
C4 C 0.6670(3) 0.5318(3) 0.0989(4) 0.0435(12) Uani 1 1 d .
C5 C 0.7233(4) 0.5416(3) 0.1655(3) 0.0414(12) Uani 1 1 d .
C6 C 0.8769(4) 0.5717(4) 0.1747(4) 0.0572(16) Uani 1 1 d .
H6A H 0.9165 0.5687 0.1354 0.086 Uiso 1 1 calc R
H6B H 0.8629 0.5306 0.2203 0.086 Uiso 1 1 calc R
H6C H 0.9023 0.6280 0.1992 0.086 Uiso 1 1 calc R
C7 C 0.8519(4) 0.5635(4) -0.0301(4) 0.0629(18) Uani 1 1 d .
H7A H 0.8895 0.5448 -0.0082 0.094 Uiso 1 1 calc R
H7B H 0.8844 0.6233 -0.0438 0.094 Uiso 1 1 calc R
H7C H 0.8240 0.5319 -0.0815 0.094 Uiso 1 1 calc R
C8 C 0.6691(5) 0.5322(5) -0.0678(4) 0.074(2) Uani 1 1 d .
H8A H 0.7031 0.5242 -0.1105 0.110 Uiso 1 1 calc R
H8B H 0.6695 0.5846 -0.0792 0.110 Uiso 1 1 calc R
H8C H 0.6115 0.4853 -0.0702 0.110 Uiso 1 1 calc R
C9 C 0.5817(4) 0.5221(4) 0.1107(6) 0.074(2) Uani 1 1 d .
H9A H 0.5590 0.4959 0.1659 0.111 Uiso 1 1 calc R
H9B H 0.5444 0.4867 0.0653 0.111 Uiso 1 1 calc R
H9C H 0.5862 0.5772 0.1086 0.111 Uiso 1 1 calc R
C10 C 0.7082(5) 0.5431(4) 0.2588(4) 0.0677(19) Uani 1 1 d .
H10A H 0.7617 0.5774 0.2879 0.102 Uiso 1 1 calc R
H10B H 0.6811 0.4859 0.2813 0.102 Uiso 1 1 calc R
H10C H 0.6719 0.5670 0.2683 0.102 Uiso 1 1 calc R

loop_
_atom_site_aniso_label
_atom_site_aniso_U_11
_atom_site_aniso_U_22
_atom_site_aniso_U_33
_atom_site_aniso_U_23
_atom_site_aniso_U_13
_atom_site_aniso_U_12
Os1 0.03069(15) 0.02456(14) 0.02621(15) 0.00000(8) -0.00062(8) 0.01328(10)
Ru1 0.03069(15) 0.02456(14) 0.02621(15) 0.00000(8) -0.00062(8) 0.01328(10)
O1 0.0275(16) 0.0275(16) 0.025(3) 0.000 0.000 0.0137(8)
O2 0.0255(16) 0.0255(16) 0.027(3) 0.000 0.000 0.0127(8)
C1 0.041(3) 0.024(2) 0.042(3) -0.006(2) -0.009(2) 0.013(2)
C2 0.040(3) 0.027(2) 0.036(3) 0.0036(19) 0.008(2) 0.010(2)
C3 0.049(3) 0.029(2) 0.041(3) 0.003(2) -0.011(2) 0.018(2)
C4 0.046(3) 0.028(2) 0.061(4) 0.002(2) 0.003(3) 0.022(2)
C5 0.058(3) 0.027(2) 0.039(3) -0.001(2) 0.007(2) 0.021(2)
C6 0.055(4) 0.042(3) 0.070(4) -0.010(3) -0.022(3) 0.020(3)
C7 0.062(4) 0.052(3) 0.058(4) 0.004(3) 0.028(3) 0.016(3)
C8 0.096(5) 0.062(4) 0.056(4) 0.010(3) -0.035(4) 0.035(4)
C9 0.058(4) 0.057(4) 0.123(7) 0.009(4) 0.012(4) 0.041(3)
C10 0.104(6) 0.053(4) 0.047(4) -0.005(3) 0.019(4) 0.040(4)

loop_
_atom_type_symbol
_atom_type_description
_atom_type_scat_dispersion_real
_atom_type_scat_dispersion_imag
_atom_type_scat_source
C C 0.0033 0.0016 'International Tables Vol C Tables 4.2.6.8 and 6.1.1.4'
H H 0.0000 0.0000 'International Tables Vol C Tables 4.2.6.8 and 6.1.1.4'
Os Os -1.2165 7.6030 'International Tables Vol C Tables 4.2.6.8 and 6.1.1.4'
Ru Ru -1.2594 0.8363 'International Tables Vol C Tables 4.2.6.8 and 6.1.1.4'
O O 0.0106 0.0060 'International Tables Vol C Tables 4.2.6.8 and 6.1.1.4'

loop_
_geom_angle_atom_site_label_1
_geom_angle_atom_site_label_2
_geom_angle_atom_site_label_3
_geom_angle
_geom_angle_site_symmetry_1
_geom_angle_site_symmetry_3
O1 Os1 O2 77.02(16) . .
O1 Os1 C2 151.82(15) . .
O2 Os1 C2 113.52(17) . .
O1 Os1 C1 117.99(17) . .
O2 Os1 C1 144.57(16) . .
C2 Os1 C1 39.1(2) . .
O1 Os1 C3 164.66(16) . .
O2 Os1 C3 109.99(17) . .
C2 Os1 C3 38.9(2) . .
C1 Os1 C3 64.50(19) . .
O1 Os1 C4 128.33(17) . .
O2 Os1 C4 135.11(17) . .
C2 Os1 C4 63.60(19) . .
C1 Os1 C4 62.96(19) . .
C3 Os1 C4 37.4(2) . .
O1 Os1 C5 108.43(17) . .
O2 Os1 C5 172.36(17) . .
C2 Os1 C5 64.25(19) . .
C1 Os1 C5 37.8(2) . .
C3 Os1 C5 63.4(2) . .
C4 Os1 C5 37.3(2) . .
O1 Os1 Ru1 47.24(8) . 2_655
O2 Os1 Ru1 47.43(8) . 2_655
C2 Os1 Ru1 157.18(14) . 2_655
C1 Os1 Ru1 163.72(14) . 2_655
C3 Os1 Ru1 127.46(14) . 2_655
C4 Os1 Ru1 118.25(14) . 2_655
C5 Os1 Ru1 132.56(14) . 2_655
O1 Os1 Os1 47.24(8) . 2_655
O2 Os1 Os1 47.43(8) . 2_655
C2 Os1 Os1 157.18(14) . 2_655
C1 Os1 Os1 163.72(14) . 2_655
C3 Os1 Os1 127.46(14) . 2_655
C4 Os1 Os1 118.25(14) . 2_655
C5 Os1 Os1 132.56(14) . 2_655
Ru1 Os1 Os1 0.000(13) 2_655 2_655
O1 Os1 Ru1 47.24(8) . 3_665
O2 Os1 Ru1 47.43(8) . 3_665
C2 Os1 Ru1 119.79(14) . 3_665
C1 Os1 Ru1 117.40(13) . 3_665
C3 Os1 Ru1 147.07(15) . 3_665
C4 Os1 Ru1 175.51(15) . 3_665
C5 Os1 Ru1 140.21(15) . 3_665
Ru1 Os1 Ru1 60.0 2_655 3_665
Os1 Os1 Ru1 60.0 2_655 3_665
O1 Os1 Os1 47.24(8) . 3_665
O2 Os1 Os1 47.43(8) . 3_665
C2 Os1 Os1 119.79(14) . 3_665
C1 Os1 Os1 117.40(13) . 3_665
C3 Os1 Os1 147.07(15) . 3_665
C4 Os1 Os1 175.51(15) . 3_665
C5 Os1 Os1 140.21(15) . 3_665
Ru1 Os1 Os1 60.0 2_655 3_665
Os1 Os1 Os1 60.0 2_655 3_665
Ru1 Os1 Os1 0.000(9) 3_665 3_665
Ru1 O1 Os1 0.000(14) 3_665 3_665
Ru1 O1 Ru1 85.51(16) 3_665 2_655
Os1 O1 Ru1 85.51(16) 3_665 2_655
Ru1 O1 Os1 85.51(16) 3_665 2_655
Os1 O1 Os1 85.51(16) 3_665 2_655
Ru1 O1 Os1 0.00(2) 2_655 2_655
Ru1 O1 Os1 85.51(16) 3_665 .
Os1 O1 Os1 85.51(16) 3_665 .
Ru1 O1 Os1 85.51(16) 2_655 .
Os1 O1 Os1 85.51(16) 2_655 .
Ru1 O2 Os1 0.000(14) 3_665 3_665
Ru1 O2 Ru1 85.14(16) 3_665 2_655
Os1 O2 Ru1 85.14(16) 3_665 2_655
Ru1 O2 Os1 85.14(16) 3_665 2_655
Os1 O2 Os1 85.14(16) 3_665 2_655
Ru1 O2 Os1 0.00(2) 2_655 2_655
Ru1 O2 Os1 85.14(16) 3_665 .
Os1 O2 Os1 85.14(16) 3_665 .
Ru1 O2 Os1 85.14(16) 2_655 .
Os1 O2 Os1 85.14(16) 2_655 .
C5 C1 C2 108.1(4) . .
C5 C1 C6 125.1(5) . .
C2 C1 C6 126.6(5) . .
C5 C1 Os1 73.1(3) . .
C2 C1 Os1 69.4(3) . .
C6 C1 Os1 126.6(4) . .
C3 C2 C1 107.3(4) . .
C3 C2 C7 125.6(5) . .
C1 C2 C7 126.9(5) . .
C3 C2 Os1 72.0(3) . .
C1 C2 Os1 71.5(3) . .
C7 C2 Os1 125.6(4) . .
C4 C3 C2 107.4(4) . .
C4 C3 C8 127.5(6) . .
C2 C3 C8 125.0(6) . .
C4 C3 Os1 72.8(3) . .
C2 C3 Os1 69.1(3) . .
C8 C3 Os1 125.6(4) . .
C3 C4 C5 109.6(5) . .
C3 C4 C9 125.0(6) . .
C5 C4 C9 125.3(6) . .
C3 C4 Os1 69.8(3) . .
C5 C4 Os1 71.4(3) . .
C9 C4 Os1 127.3(4) . .
C4 C5 C1 107.5(5) . .
C4 C5 C10 126.5(6) . .
C1 C5 C10 126.0(6) . .
C4 C5 Os1 71.3(3) . .
C1 C5 Os1 69.1(3) . .
C10 C5 Os1 126.6(4) . .

loop_
_geom_bond_atom_site_label_1
_geom_bond_atom_site_label_2
_geom_bond_distance
_geom_bond_site_symmetry_2
Os1 O1 2.015(3) .
Os1 O2 2.022(3) .
Os1 C2 2.145(5) .
Os1 C1 2.173(5) .
Os1 C3 2.185(5) .
Os1 C4 2.224(5) .
Os1 C5 2.225(5) .
Os1 Ru1 2.7363(7) 2_655
Os1 Os1 2.7363(7) 2_655
Os1 Ru1 2.7363(6) 3_665
Os1 Os1 2.7363(6) 3_665
O1 Ru1 2.015(3) 3_665
O1 Os1 2.015(3) 3_665
O1 Ru1 2.015(3) 2_655
O1 Os1 2.015(3) 2_655
O2 Ru1 2.022(3) 3_665
O2 Os1 2.022(3) 3_665
O2 Ru1 2.022(3) 2_655
O2 Os1 2.022(3) 2_655
C1 C5 1.426(8) .
C1 C2 1.445(7) .
C1 C6 1.509(8) .
C2 C3 1.442(7) .
C2 C7 1.500(7) .
C3 C4 1.415(8) .
C3 C8 1.508(7) .
C4 C5 1.421(8) .
C4 C9 1.504(8) .
C5 C10 1.497(8) .

loop_
_geom_torsion_atom_site_label_1
_geom_torsion_atom_site_label_2
_geom_torsion_atom_site_label_3
_geom_torsion_atom_site_label_4
_geom_torsion
_geom_torsion_site_symmetry_1
_geom_torsion_site_symmetry_4
O2 Os1 O1 Ru1 42.92(7) . 3_665
C2 Os1 O1 Ru1 -73.0(4) . 3_665
C1 Os1 O1 Ru1 -102.62(19) . 3_665
C3 Os1 O1 Ru1 162.0(6) . 3_665
C4 Os1 O1 Ru1 -178.96(19) . 3_665
C5 Os1 O1 Ru1 -142.64(17) . 3_665
Ru1 Os1 O1 Ru1 85.84(14) 2_655 3_665
Os1 Os1 O1 Ru1 85.84(14) 2_655 3_665
Os1 Os1 O1 Ru1 0.0 3_665 3_665
O2 Os1 O1 Os1 42.92(7) . 3_665
C2 Os1 O1 Os1 -73.0(4) . 3_665
C1 Os1 O1 Os1 -102.62(19) . 3_665
C3 Os1 O1 Os1 162.0(6) . 3_665
C4 Os1 O1 Os1 -178.96(19) . 3_665
C5 Os1 O1 Os1 -142.64(17) . 3_665
Ru1 Os1 O1 Os1 85.84(14) 2_655 3_665
Os1 Os1 O1 Os1 85.84(14) 2_655 3_665
Ru1 Os1 O1 Os1 0.0 3_665 3_665
O2 Os1 O1 Ru1 -42.92(7) . 2_655
C2 Os1 O1 Ru1 -158.8(3) . 2_655
C1 Os1 O1 Ru1 171.55(16) . 2_655
C3 Os1 O1 Ru1 76.1(7) . 2_655
C4 Os1 O1 Ru1 95.2(2) . 2_655
C5 Os1 O1 Ru1 131.52(18) . 2_655
Os1 Os1 O1 Ru1 0.0 2_655 2_655
Ru1 Os1 O1 Ru1 -85.84(14) 3_665 2_655
Os1 Os1 O1 Ru1 -85.84(14) 3_665 2_655
O2 Os1 O1 Os1 -42.92(7) . 2_655
C2 Os1 O1 Os1 -158.8(3) . 2_655
C1 Os1 O1 Os1 171.55(16) . 2_655
C3 Os1 O1 Os1 76.1(7) . 2_655
C4 Os1 O1 Os1 95.2(2) . 2_655
C5 Os1 O1 Os1 131.52(18) . 2_655
Ru1 Os1 O1 Os1 0.0 2_655 2_655
Ru1 Os1 O1 Os1 -85.84(14) 3_665 2_655
Os1 Os1 O1 Os1 -85.84(14) 3_665 2_655
O1 Os1 O2 Ru1 -42.76(7) . 3_665
C2 Os1 O2 Ru1 109.64(18) . 3_665
C1 Os1 O2 Ru1 77.7(3) . 3_665
C3 Os1 O2 Ru1 151.48(17) . 3_665
C4 Os1 O2 Ru1 -174.9(2) . 3_665
C5 Os1 O2 Ru1 -179(19) . 3_665
Ru1 Os1 O2 Ru1 -85.52(14) 2_655 3_665
Os1 Os1 O2 Ru1 -85.52(14) 2_655 3_665
Os1 Os1 O2 Ru1 0.0 3_665 3_665
O1 Os1 O2 Os1 -42.76(7) . 3_665
C2 Os1 O2 Os1 109.64(18) . 3_665
C1 Os1 O2 Os1 77.7(3) . 3_665
C3 Os1 O2 Os1 151.48(17) . 3_665
C4 Os1 O2 Os1 -174.9(2) . 3_665
C5 Os1 O2 Os1 -179(19) . 3_665
Ru1 Os1 O2 Os1 -85.52(14) 2_655 3_665
Os1 Os1 O2 Os1 -85.52(14) 2_655 3_665
Ru1 Os1 O2 Os1 0.0 3_665 3_665
O1 Os1 O2 Ru1 42.76(7) . 2_655
C2 Os1 O2 Ru1 -164.84(16) . 2_655
C1 Os1 O2 Ru1 163.2(2) . 2_655
C3 Os1 O2 Ru1 -123.00(18) . 2_655
C4 Os1 O2 Ru1 -89.3(3) . 2_655
C5 Os1 O2 Ru1 -93.5(12) . 2_655
Os1 Os1 O2 Ru1 0.0 2_655 2_655
Ru1 Os1 O2 Ru1 85.52(14) 3_665 2_655
Os1 Os1 O2 Ru1 85.52(14) 3_665 2_655
O1 Os1 O2 Os1 42.76(7) . 2_655
C2 Os1 O2 Os1 -164.84(16) . 2_655
C1 Os1 O2 Os1 163.2(2) . 2_655
C3 Os1 O2 Os1 -123.00(18) . 2_655
C4 Os1 O2 Os1 -89.3(3) . 2_655
C5 Os1 O2 Os1 -93.5(12) . 2_655
Ru1 Os1 O2 Os1 0.0 2_655 2_655
Ru1 Os1 O2 Os1 85.52(14) 3_665 2_655
Os1 Os1 O2 Os1 85.52(14) 3_665 2_655
O1 Os1 C1 C5 -84.2(3) . .
O2 Os1 C1 C5 167.8(3) . .
C2 Os1 C1 C5 117.5(4) . .
C3 Os1 C1 C5 78.8(3) . .
C4 Os1 C1 C5 36.9(3) . .
Ru1 Os1 C1 C5 -61.6(6) 2_655 .
Os1 Os1 C1 C5 -61.6(6) 2_655 .
Ru1 Os1 C1 C5 -138.0(3) 3_665 .
Os1 Os1 C1 C5 -138.0(3) 3_665 .
O1 Os1 C1 C2 158.3(3) . .
O2 Os1 C1 C2 50.3(4) . .
C3 Os1 C1 C2 -38.7(3) . .
C4 Os1 C1 C2 -80.6(3) . .
C5 Os1 C1 C2 -117.5(4) . .
Ru1 Os1 C1 C2 -179.1(4) 2_655 .
Os1 Os1 C1 C2 -179.1(4) 2_655 .
Ru1 Os1 C1 C2 104.5(3) 3_665 .
Os1 Os1 C1 C2 104.5(3) 3_665 .
O1 Os1 C1 C6 37.3(6) . .
O2 Os1 C1 C6 -70.7(6) . .
C2 Os1 C1 C6 -121.0(6) . .
C3 Os1 C1 C6 -159.7(6) . .
C4 Os1 C1 C6 158.4(6) . .
C5 Os1 C1 C6 121.5(7) . .
Ru1 Os1 C1 C6 59.9(8) 2_655 .
Os1 Os1 C1 C6 59.9(8) 2_655 .
Ru1 Os1 C1 C6 -16.6(6) 3_665 .
Os1 Os1 C1 C6 -16.6(6) 3_665 .
C5 C1 C2 C3 0.4(5) . .
C6 C1 C2 C3 -175.5(5) . .
Os1 C1 C2 C3 63.6(3) . .
C5 C1 C2 C7 175.7(5) . .
C6 C1 C2 C7 -0.1(8) . .
Os1 C1 C2 C7 -121.1(5) . .
C5 C1 C2 Os1 -63.2(3) . .
C6 C1 C2 Os1 120.9(5) . .
O1 Os1 C2 C3 -159.8(3) . .
O2 Os1 C2 C3 93.1(3) . .
C1 Os1 C2 C3 -116.0(4) . .
C4 Os1 C2 C3 -37.2(3) . .
C5 Os1 C2 C3 -78.8(3) . .
Ru1 Os1 C2 C3 63.3(5) 2_655 .
Os1 Os1 C2 C3 63.3(5) 2_655 .
Ru1 Os1 C2 C3 146.2(3) 3_665 .
Os1 Os1 C2 C3 146.2(3) 3_665 .
O1 Os1 C2 C1 -43.8(5) . .
O2 Os1 C2 C1 -150.9(3) . .
C3 Os1 C2 C1 116.0(4) . .
C4 Os1 C2 C1 78.8(3) . .
C5 Os1 C2 C1 37.2(3) . .
Ru1 Os1 C2 C1 179.3(3) 2_655 .
Os1 Os1 C2 C1 179.3(3) 2_655 .
Ru1 Os1 C2 C1 -97.8(3) 3_665 .
Os1 Os1 C2 C1 -97.8(3) 3_665 .
O1 Os1 C2 C7 78.8(6) . .
O2 Os1 C2 C7 -28.2(6) . .
C1 Os1 C2 C7 122.6(6) . .
C3 Os1 C2 C7 -121.4(6) . .
C4 Os1 C2 C7 -158.5(6) . .
C5 Os1 C2 C7 159.8(6) . .
Ru1 Os1 C2 C7 -58.0(7) 2_655 .
Os1 Os1 C2 C7 -58.0(7) 2_655 .
Ru1 Os1 C2 C7 24.8(6) 3_665 .
Os1 Os1 C2 C7 24.8(6) 3_665 .
C1 C2 C3 C4 -0.1(5) . .
C7 C2 C3 C4 -175.6(5) . .
Os1 C2 C3 C4 63.1(3) . .
C1 C2 C3 C8 177.2(5) . .
C7 C2 C3 C8 1.8(8) . .
Os1 C2 C3 C8 -119.6(5) . .
C1 C2 C3 Os1 -63.2(3) . .
C7 C2 C3 Os1 121.3(5) . .
O1 Os1 C3 C4 24.9(8) . .
O2 Os1 C3 C4 139.9(3) . .
C2 Os1 C3 C4 -117.0(4) . .
C1 Os1 C3 C4 -78.1(3) . .
C5 Os1 C3 C4 -35.9(3) . .
Ru1 Os1 C3 C4 88.8(3) 2_655 .
Os1 Os1 C3 C4 88.8(3) 2_655 .
Ru1 Os1 C3 C4 -179.8(2) 3_665 .
Os1 Os1 C3 C4 -179.8(2) 3_665 .
O1 Os1 C3 C2 142.0(6) . .
O2 Os1 C3 C2 -103.0(3) . .
C1 Os1 C3 C2 38.9(3) . .
C4 Os1 C3 C2 117.0(4) . .
C5 Os1 C3 C2 81.2(3) . .
Ru1 Os1 C3 C2 -154.1(2) 2_655 .
Os1 Os1 C3 C2 -154.1(2) 2_655 .
Ru1 Os1 C3 C2 -62.7(4) 3_665 .
Os1 Os1 C3 C2 -62.7(4) 3_665 .
O1 Os1 C3 C8 -99.3(8) . .
O2 Os1 C3 C8 15.7(6) . .
C2 Os1 C3 C8 118.7(7) . .
C1 Os1 C3 C8 157.6(6) . .
C4 Os1 C3 C8 -124.2(7) . .
C5 Os1 C3 C8 -160.1(6) . .
Ru1 Os1 C3 C8 -35.4(6) 2_655 .
Os1 Os1 C3 C8 -35.4(6) 2_655 .
Ru1 Os1 C3 C8 56.0(7) 3_665 .
Os1 Os1 C3 C8 56.0(7) 3_665 .
C2 C3 C4 C5 -0.2(6) . .
C8 C3 C4 C5 -177.4(5) . .
Os1 C3 C4 C5 60.5(4) . .
C2 C3 C4 C9 177.3(5) . .
C8 C3 C4 C9 0.1(9) . .
Os1 C3 C4 C9 -122.0(5) . .
C2 C3 C4 Os1 -60.7(3) . .
C8 C3 C4 Os1 122.1(6) . .
O1 Os1 C4 C3 -171.8(3) . .
O2 Os1 C4 C3 -59.0(4) . .
C2 Os1 C4 C3 38.6(3) . .
C1 Os1 C4 C3 82.6(3) . .
C5 Os1 C4 C3 120.1(5) . .
Ru1 Os1 C4 C3 -115.7(3) 2_655 .
Os1 Os1 C4 C3 -115.7(3) 2_655 .
Ru1 Os1 C4 C3 178(19) 3_665 .
Os1 Os1 C4 C3 178(19) 3_665 .
O1 Os1 C4 C5 68.1(4) . .
O2 Os1 C4 C5 -179.1(3) . .
C2 Os1 C4 C5 -81.5(3) . .
C1 Os1 C4 C5 -37.5(3) . .
C3 Os1 C4 C5 -120.1(5) . .
Ru1 Os1 C4 C5 124.2(3) 2_655 .
Os1 Os1 C4 C5 124.2(3) 2_655 .
Ru1 Os1 C4 C5 58.3(19) 3_665 .
Os1 Os1 C4 C5 58.3(19) 3_665 .
O1 Os1 C4 C9 -52.6(7) . .
O2 Os1 C4 C9 60.2(7) . .
C2 Os1 C4 C9 157.9(7) . .
C1 Os1 C4 C9 -158.1(7) . .
C3 Os1 C4 C9 119.2(7) . .
C5 Os1 C4 C9 -120.7(7) . .
Ru1 Os1 C4 C9 3.5(7) 2_655 .
Os1 Os1 C4 C9 3.5(7) 2_655 .
Ru1 Os1 C4 C9 -62(2) 3_665 .
Os1 Os1 C4 C9 -62(2) 3_665 .
C3 C4 C5 C1 0.4(6) . .
C9 C4 C5 C1 -177.1(5) . .
Os1 C4 C5 C1 59.9(3) . .
C3 C4 C5 C10 178.3(5) . .
C9 C4 C5 C10 0.8(9) . .
Os1 C4 C5 C10 -122.2(5) . .
C3 C4 C5 Os1 -59.6(4) . .
C9 C4 C5 Os1 123.0(5) . .
C2 C1 C5 C4 -0.5(5) . .
C6 C1 C5 C4 175.5(5) . .
Os1 C1 C5 C4 -61.4(3) . .
C2 C1 C5 C10 -178.4(5) . .
C6 C1 C5 C10 -2.4(8) . .
Os1 C1 C5 C10 120.7(5) . .
C2 C1 C5 Os1 60.9(3) . .
C6 C1 C5 Os1 -123.2(5) . .
O1 Os1 C5 C4 -129.9(3) . .
O2 Os1 C5 C4 4.8(14) . .
C2 Os1 C5 C4 79.5(3) . .
C1 Os1 C5 C4 117.9(5) . .
C3 Os1 C5 C4 36.0(3) . .
Ru1 Os1 C5 C4 -81.6(3) 2_655 .
Os1 Os1 C5 C4 -81.6(3) 2_655 .
Ru1 Os1 C5 C4 -174.0(2) 3_665 .
Os1 Os1 C5 C4 -174.0(2) 3_665 .
O1 Os1 C5 C1 112.2(3) . .
O2 Os1 C5 C1 -113.1(12) . .
C2 Os1 C5 C1 -38.4(3) . .
C3 Os1 C5 C1 -81.9(3) . .
C4 Os1 C5 C1 -117.9(5) . .
Ru1 Os1 C5 C1 160.4(2) 2_655 .
Os1 Os1 C5 C1 160.4(2) 2_655 .
Ru1 Os1 C5 C1 68.0(4) 3_665 .
Os1 Os1 C5 C1 68.0(4) 3_665 .
O1 Os1 C5 C10 -7.9(6) . .
O2 Os1 C5 C10 126.9(11) . .
C2 Os1 C5 C10 -158.4(6) . .
C1 Os1 C5 C10 -120.0(7) . .
C3 Os1 C5 C10 158.0(6) . .
C4 Os1 C5 C10 122.0(7) . .
Ru1 Os1 C5 C10 40.4(7) 2_655 .
Os1 Os1 C5 C10 40.4(7) 2_655 .
Ru1 Os1 C5 C10 -52.0(7) 3_665 .
Os1 Os1 C5 C10 -52.0(7) 3_665 .
